data_4319201
loop_
_publ_author_name
'Hongyan Luo'
'Natashia Eberly'
'Robin D. Rogers'
'Martin W. Brechbiel'

_publ_section_title
;
 Syntheses and Characterizations of Metal Complexes Derived from
 cis,cis-1,3,5-Triaminocyclohexane-N,N',N''-triacetic Acid
;
_journal_name_full 'Inorganic Chemistry'
_journal_page_first 493
_journal_page_last 498
_journal_paper_doi 10.1021/ic000603b
_journal_volume 40
_journal_year 2001
_chemical_formula_structural 'NIH8 RL-127-1'
_chemical_formula_sum 'C12 H28 Cl3 N3 O8'
_chemical_formula_weight 448.72
_chemical_name_systematic
; 
 ? 
;
_space_group_IT_number 14
_symmetry_cell_setting monoclinic
_symmetry_space_group_name_Hall '-P 2ybc'
_symmetry_space_group_name_H-M 'P 1 21/c 1'
_atom_sites_solution_hydrogens geom
_atom_sites_solution_primary direct
_atom_sites_solution_secondary difmap
_audit_creation_method SHELXL
_cell_angle_alpha 90.00
_cell_angle_beta 108.058(1)
_cell_angle_gamma 90.00
_cell_formula_units_Z 4
_cell_length_a 15.1688(4)
_cell_length_b 8.4708(2)
_cell_length_c 15.9408(2)
_cell_measurement_reflns_used 3566
_cell_measurement_temperature 173(2)
_cell_volume 1947.37(7)
_computing_cell_refinement 'Bruker SMART'
_computing_data_collection 'Bruker SMART'
_computing_data_reduction 'Bruker SHELXTL'
_computing_molecular_graphics 'Bruker SHELXTL'
_computing_publication_material 'Bruker SHELXTL'
_computing_structure_refinement 'SHELXL-93 (Sheldrick, 1993)'
_computing_structure_solution 'SHELXS-86 (Sheldrick, 1990)'
_diffrn_ambient_temperature 173(2)
_diffrn_measurement_method 'phi and omega scans'
_diffrn_radiation_monochromator graphite
_diffrn_radiation_source 'fine-focus sealed tube'
_diffrn_radiation_type MoK\a
_diffrn_radiation_wavelength 0.71073
_diffrn_reflns_av_R_equivalents 0.0606
_diffrn_reflns_av_sigmaI/netI 0.0737
_diffrn_reflns_limit_h_max 19
_diffrn_reflns_limit_h_min -17
_diffrn_reflns_limit_k_max 11
_diffrn_reflns_limit_k_min -9
_diffrn_reflns_limit_l_max 20
_diffrn_reflns_limit_l_min -20
_diffrn_reflns_number 11880
_diffrn_reflns_theta_max 27.86
_diffrn_reflns_theta_min 1.41
_exptl_absorpt_coefficient_mu 0.515
_exptl_absorpt_correction_T_max 0.97
_exptl_absorpt_correction_T_min 0.81
_exptl_absorpt_correction_type SADABS
_exptl_crystal_colour colorless
_exptl_crystal_density_diffrn 1.531
_exptl_crystal_description parallelepiped
_exptl_crystal_F_000 944
_exptl_crystal_size_max 0.06
_exptl_crystal_size_mid 0.14
_exptl_crystal_size_min 0.22
_refine_diff_density_max 0.477
_refine_diff_density_min -0.460
_refine_diff_density_rms 0.090
_refine_ls_extinction_coef 0.0023(5)
_refine_ls_extinction_expression Fc^*^=kFc[1+0.001xFc^2^\l^3^/sin(2\q)]^-1/4^
_refine_ls_extinction_method SHELXL
_refine_ls_goodness_of_fit_all 1.095
_refine_ls_goodness_of_fit_obs 1.122
_refine_ls_matrix_type full
_refine_ls_number_parameters 236
_refine_ls_number_reflns 4504
_refine_ls_number_restraints 0
_refine_ls_restrained_S_all 1.126
_refine_ls_restrained_S_obs 1.122
_refine_ls_R_factor_all 0.1003
_refine_ls_R_factor_obs 0.0558
_refine_ls_shift/esd_max 0.001
_refine_ls_shift/esd_mean 0.000
_refine_ls_structure_factor_coef Fsqd
_refine_ls_weighting_scheme '0.0328, 3.0692'
_refine_ls_wR_factor_all 0.1247
_refine_ls_wR_factor_obs 0.1010
_reflns_number_observed 3044
_reflns_number_total 4512
_reflns_observed_criterion >2sigma(I)
_cod_data_source_file ic000603b_2.cif
_cod_data_source_block nih8
_cod_depositor_comments
;
The following automatic conversions were performed:

'_symmetry_cell_setting' value 'Monoclinic' changed to 'monoclinic'
according to the built-in table from CIF Core dictionary named
'cif_core.dic' version 2.4.1 from 2010-06-29.

Automatic conversion script
Id: cif_fix_values 1646 2011-03-28 12:23:43Z adriana 
;
_cod_database_code 4319201

loop_
_symmetry_equiv_pos_as_xyz
'x, y, z'
'-x, y+1/2, -z+1/2'
'-x, -y, -z'
'x, -y-1/2, z-1/2'

loop_
_atom_site_aniso_label
_atom_site_aniso_U_11
_atom_site_aniso_U_22
_atom_site_aniso_U_33
_atom_site_aniso_U_23
_atom_site_aniso_U_13
_atom_site_aniso_U_12
Cl1 0.0304(5) 0.0160(4) 0.0225(4) 0.0013(4) 0.0085(4) -0.0030(4)
Cl2 0.0258(4) 0.0217(5) 0.0191(4) -0.0037(3) 0.0061(3) -0.0068(3)
Cl3 0.0170(4) 0.0157(4) 0.0166(4) -0.0003(3) 0.0042(3) 0.0008(3)
O1 0.0284(14) 0.0170(13) 0.0322(14) 0.0009(11) -0.0048(11) -0.0105(11)
O2 0.0243(13) 0.0172(13) 0.0292(14) 0.0031(11) 0.0007(11) -0.0019(10)
O3 0.0336(14) 0.0254(14) 0.0125(11) -0.0028(10) 0.0058(10) -0.0076(11)
O4 0.0215(12) 0.0160(13) 0.0212(12) -0.0001(10) 0.0051(10) -0.0023(10)
O5 0.0206(12) 0.033(2) 0.0189(12) 0.0053(11) 0.0093(10) -0.0038(11)
O6 0.0201(13) 0.061(2) 0.0152(12) 0.0093(13) 0.0019(10) -0.0051(13)
O7 0.0305(14) 0.033(2) 0.0222(13) -0.0068(11) 0.0104(11) -0.0062(12)
O8 0.0203(12) 0.0194(14) 0.0273(13) -0.0039(10) 0.0067(10) 0.0040(10)
N1 0.0121(13) 0.0102(14) 0.0189(14) 0.0019(11) 0.0010(11) 0.0004(10)
N2 0.0136(13) 0.0112(14) 0.0152(13) -0.0006(11) 0.0040(10) -0.0028(11)
N3 0.0123(12) 0.0110(13) 0.0125(13) 0.0002(10) 0.0046(10) 0.0007(10)
C1 0.015(2) 0.010(2) 0.015(2) 0.0004(12) 0.0059(12) -0.0003(12)
C2 0.018(2) 0.012(2) 0.013(2) 0.0016(13) 0.0018(13) -0.0015(13)
C3 0.0093(14) 0.013(2) 0.014(2) 0.0009(12) 0.0022(12) -0.0004(12)
C4 0.014(2) 0.013(2) 0.015(2) 0.0013(13) 0.0038(12) -0.0022(12)
C5 0.016(2) 0.010(2) 0.0064(14) 0.0017(11) 0.0026(12) -0.0006(12)
C6 0.018(2) 0.013(2) 0.015(2) -0.0007(13) 0.0034(13) -0.0021(13)
C7 0.015(2) 0.014(2) 0.021(2) -0.0046(14) 0.0006(13) -0.0046(13)
C8 0.016(2) 0.017(2) 0.017(2) -0.0038(14) 0.0059(13) -0.0036(13)
C9 0.021(2) 0.017(2) 0.0109(15) 0.0018(13) 0.0033(13) -0.0015(14)
C10 0.014(2) 0.018(2) 0.017(2) -0.0027(14) 0.0026(13) 0.0045(13)
C11 0.014(2) 0.026(2) 0.015(2) 0.0071(14) 0.0027(13) 0.0006(13)
C12 0.018(2) 0.021(2) 0.018(2) 0.0008(14) 0.0042(13) 0.0054(14)

loop_
_atom_site_label
_atom_site_type_symbol
_atom_site_fract_x
_atom_site_fract_y
_atom_site_fract_z
_atom_site_U_iso_or_equiv
_atom_site_thermal_displace_type
_atom_site_occupancy
_atom_site_calc_flag
_atom_site_refinement_flags
_atom_site_disorder_group
Cl1 Cl 0.29376(6) 0.59365(10) 0.03083(5) 0.0229(2) Uani 1 d . .
Cl2 Cl 0.00736(6) -0.14126(10) -0.10684(5) 0.0224(2) Uani 1 d . .
Cl3 Cl 0.57693(5) 0.09643(9) 0.22070(5) 0.0167(2) Uani 1 d . .
O1 O 0.0414(2) -0.5150(3) 0.0975(2) 0.0291(6) Uani 1 d . .
H1AO H 0.0322(2) -0.6249(3) 0.0961(2) 0.035 Uiso 1 d R .
O2 O 0.1736(2) -0.5334(3) 0.2104(2) 0.0253(6) Uani 1 d . .
O3 O 0.5072(2) 0.2261(3) 0.54982(14) 0.0241(6) Uani 1 d . .
H3AO H 0.5394(2) 0.2955(3) 0.60097(14) 0.029 Uiso 1 d R .
O4 O 0.54767(15) 0.3845(3) 0.45394(14) 0.0199(5) Uani 1 d . .
O5 O 0.1865(2) 0.3666(3) -0.16162(15) 0.0234(6) Uani 1 d . .
O6 O 0.0397(2) 0.2782(3) -0.2021(2) 0.0329(7) Uani 1 d . .
H6AO H 0.0335(2) 0.3162(3) -0.2606(2) 0.039 Uiso 1 d R .
O7 O 0.2070(2) -0.2812(3) 0.3546(2) 0.0281(6) Uani 1 d . .
H7AO H 0.1468(2) -0.3041(3) 0.3647(2) 0.034 Uiso 1 d R .
H7BO H 0.2306(2) -0.2110(3) 0.4031(2) 0.034 Uiso 1 d R .
O8 O 0.3214(2) 0.0657(3) -0.08114(15) 0.0225(6) Uani 1 d . .
H8AO H 0.3704(2) 0.0083(3) -0.04139(15) 0.027 Uiso 1 d R .
H8BO H 0.2844(2) -0.0143(3) -0.11309(15) 0.027 Uiso 1 d R .
N1 N 0.2261(2) -0.2340(3) 0.1841(2) 0.0146(6) Uani 1 d . .
H1AN H 0.2396(2) -0.2699(3) 0.2440(2) 0.018 Uiso 1 d R .
H1BN H 0.2701(2) -0.2867(3) 0.1702(2) 0.018 Uiso 1 d R .
N2 N 0.4333(2) 0.2193(3) 0.3110(2) 0.0135(6) Uani 1 d . .
H2AN H 0.4434(2) 0.3217(3) 0.3104(2) 0.016 Uiso 1 d R .
H2BN H 0.4866(2) 0.1960(3) 0.2879(2) 0.016 Uiso 1 d R .
N3 N 0.2249(2) 0.2474(3) 0.0037(2) 0.0117(5) Uani 1 d . .
H3AN H 0.2454(2) 0.3541(3) 0.0090(2) 0.014 Uiso 1 d R .
H3BN H 0.2612(2) 0.1847(3) -0.0185(2) 0.014 Uiso 1 d R .
C1 C 0.2375(2) -0.0582(4) 0.1835(2) 0.0130(6) Uani 1 d . .
H1B H 0.1885(2) -0.0088(4) 0.2049(2) 0.016 Uiso 1 calc R .
C2 C 0.3324(2) -0.0129(4) 0.2472(2) 0.0151(7) Uani 1 d . .
H2B H 0.3380(2) -0.0515(4) 0.3073(2) 0.018 Uiso 1 calc R .
H2C H 0.3822(2) -0.0619(4) 0.2281(2) 0.018 Uiso 1 calc R .
C3 C 0.3419(2) 0.1665(4) 0.2481(2) 0.0125(6) Uani 1 d . .
H3B H 0.2911(2) 0.2128(4) 0.2680(2) 0.015 Uiso 1 calc R .
C4 C 0.3322(2) 0.2301(4) 0.1557(2) 0.0142(7) Uani 1 d . .
H4A H 0.3378(2) 0.3465(4) 0.1574(2) 0.017 Uiso 1 calc R .
H4B H 0.3817(2) 0.1861(4) 0.1343(2) 0.017 Uiso 1 calc R .
C5 C 0.2370(2) 0.1812(4) 0.0941(2) 0.0111(6) Uani 1 d . .
H5A H 0.1883(2) 0.2279(4) 0.1169(2) 0.013 Uiso 1 calc R .
C6 C 0.2251(2) 0.0017(4) 0.0902(2) 0.0155(7) Uani 1 d . .
H6A H 0.1626(2) -0.0264(4) 0.0508(2) 0.019 Uiso 1 calc R .
H6B H 0.2718(2) -0.0473(4) 0.0668(2) 0.019 Uiso 1 calc R .
C7 C 0.1332(2) -0.2896(4) 0.1304(2) 0.0174(7) Uani 1 d . .
H7A H 0.1269(2) -0.2799(4) 0.0669(2) 0.021 Uiso 1 calc R .
H7B H 0.0848(2) -0.2236(4) 0.1427(2) 0.021 Uiso 1 calc R .
C8 C 0.1204(2) -0.4594(4) 0.1522(2) 0.0166(7) Uani 1 d . .
C9 C 0.4509(2) 0.1570(4) 0.4027(2) 0.0166(7) Uani 1 d . .
H9A H 0.4835(2) 0.0544(4) 0.4084(2) 0.020 Uiso 1 calc R .
H9B H 0.3910(2) 0.1391(4) 0.4138(2) 0.020 Uiso 1 calc R .
C10 C 0.5086(2) 0.2708(4) 0.4702(2) 0.0170(7) Uani 1 d . .
C11 C 0.1274(2) 0.2417(4) -0.0556(2) 0.0188(7) Uani 1 d . .
H11A H 0.0875(2) 0.3064(4) -0.0304(2) 0.023 Uiso 1 calc R .
H11B H 0.1045(2) 0.1316(4) -0.0608(2) 0.023 Uiso 1 calc R .
C12 C 0.1227(2) 0.3039(4) -0.1454(2) 0.0195(7) Uani 1 d . .

loop_
_atom_type_symbol
_atom_type_description
_atom_type_scat_dispersion_real
_atom_type_scat_dispersion_imag
_atom_type_scat_source
C C 0.0033 0.0016 'International Tables Vol C Tables 4.2.6.8 and 6.1.1.4'
H H 0.0000 0.0000 'International Tables Vol C Tables 4.2.6.8 and 6.1.1.4'
N N 0.0061 0.0033 'International Tables Vol C Tables 4.2.6.8 and 6.1.1.4'
O O 0.0106 0.0060 'International Tables Vol C Tables 4.2.6.8 and 6.1.1.4'
Cl Cl 0.1484 0.1585 'International Tables Vol C Tables 4.2.6.8 and 6.1.1.4'

loop_
_geom_angle_atom_site_label_1
_geom_angle_atom_site_label_2
_geom_angle_atom_site_label_3
_geom_angle
_geom_angle_site_symmetry_1
_geom_angle_site_symmetry_3
_geom_angle_publ_flag
C7 N1 C1 113.8(2) . . ?
C9 N2 C3 113.2(2) . . ?
C11 N3 C5 113.5(2) . . ?
N1 C1 C6 110.9(2) . . ?
N1 C1 C2 109.3(2) . . ?
C6 C1 C2 111.7(2) . . ?
C3 C2 C1 108.8(2) . . ?
N2 C3 C2 111.5(2) . . ?
N2 C3 C4 109.3(2) . . ?
C2 C3 C4 111.2(3) . . ?
C5 C4 C3 108.2(2) . . ?
N3 C5 C4 108.9(2) . . ?
N3 C5 C6 110.7(2) . . ?
C4 C5 C6 111.8(3) . . ?
C1 C6 C5 108.3(3) . . ?
N1 C7 C8 109.8(3) . . ?
O2 C8 O1 125.1(3) . . ?
O2 C8 C7 125.0(3) . . ?
O1 C8 C7 109.9(3) . . ?
N2 C9 C10 111.1(3) . . ?
O4 C10 O3 126.1(3) . . ?
O4 C10 C9 125.1(3) . . ?
O3 C10 C9 108.8(3) . . ?
N3 C11 C12 109.8(3) . . ?
O5 C12 O6 125.9(3) . . ?
O5 C12 C11 123.7(3) . . ?
O6 C12 C11 110.4(3) . . ?

loop_
_geom_bond_atom_site_label_1
_geom_bond_atom_site_label_2
_geom_bond_distance
_geom_bond_site_symmetry_2
_geom_bond_publ_flag
O1 C8 1.331(4) . ?
O2 C8 1.199(4) . ?
O3 C10 1.331(4) . ?
O4 C10 1.200(4) . ?
O5 C12 1.200(4) . ?
O6 C12 1.319(4) . ?
N1 C7 1.481(4) . ?
N1 C1 1.499(4) . ?
N2 C9 1.498(4) . ?
N2 C3 1.505(4) . ?
N3 C11 1.489(4) . ?
N3 C5 1.504(4) . ?
C1 C6 1.526(4) . ?
C1 C2 1.532(4) . ?
C2 C3 1.526(4) . ?
C3 C4 1.532(4) . ?
C4 C5 1.530(4) . ?
C5 C6 1.530(4) . ?
C7 C8 1.506(5) . ?
C9 C10 1.507(4) . ?
C11 C12 1.506(4) . ?

loop_
_geom_torsion_atom_site_label_1
_geom_torsion_atom_site_label_2
_geom_torsion_atom_site_label_3
_geom_torsion_atom_site_label_4
_geom_torsion
_geom_torsion_site_symmetry_1
_geom_torsion_site_symmetry_2
_geom_torsion_site_symmetry_3
_geom_torsion_site_symmetry_4
_geom_torsion_publ_flag
C1 C2 C3 C4 -58.8(3) . . . . ?
C2 C3 C4 C5 59.1(3) . . . . ?
C3 C4 C5 C6 -59.2(3) . . . . ?
C4 C5 C6 C1 58.7(3) . . . . ?
C5 C6 C1 C2 -58.1(3) . . . . ?
C6 C1 C2 C3 58.6(3) . . . . ?
